data_4087013
loop_
_publ_author_name
'Garc\'es, Andr\'es'
'S\'anchez-Barba, Luis F.'
'Fern\'andez-Baeza, Juan'
'Otero, Antonio'
'Lara-S\'anchez, Agust\'in'
'Rodr\'iguez, Ana M.'

_publ_section_title
;
 Studies on Multinuclear Magnesium tert-Butyl Heteroscorpionates:
 Synthesis, Coordination Ability, and Heteroselective Ring-Opening
 Polymerization of rac-Lactide
;
_journal_issue 4
_journal_name_full Organometallics
_journal_page_first 884
_journal_paper_doi 10.1021/acs.organomet.6b00934
_journal_volume 36
_journal_year 2017
_chemical_formula_moiety 'C60 H108 Mg4 N12 O4, 3(C7 H8)'
_chemical_formula_sum 'C81 H132 Mg4 N12 O4'
_chemical_formula_weight 1435.23
_chemical_name_systematic
;
 ?
;
_space_group_crystal_system triclinic
_space_group_IT_number 2
_space_group_name_Hall '-P 1'
_space_group_name_H-M_alt 'P -1'
_symmetry_space_group_name_Hall '-P 1'
_symmetry_space_group_name_H-M 'P -1'
_atom_sites_solution_hydrogens mixed
_audit_creation_method SHELXL-2013
_cell_angle_alpha 80.692(8)
_cell_angle_beta 71.671(9)
_cell_angle_gamma 72.856(8)
_cell_formula_units_Z 1
_cell_length_a 12.359(5)
_cell_length_b 13.722(6)
_cell_length_c 14.250(6)
_cell_measurement_reflns_used 662
_cell_measurement_temperature 180(2)
_cell_measurement_theta_max 16.891
_cell_measurement_theta_min 2.668
_cell_volume 2185.8(16)
_computing_cell_refinement 'Bruker SAINT'
_computing_data_collection 'Bruker APEX'
_computing_data_reduction 'Bruker SAINT, SADABS, XPREP'
_computing_molecular_graphics 'WINGX v2014.1 (Farrugia, 2012)'
_computing_publication_material 'WINGX v2014.1 (Farrugia, 2012)'
_computing_structure_refinement 'SHELXL-2013 (Sheldrick, 2013)'
_computing_structure_solution 'SHELXS-2013 (Sheldrick, 2013)'
_diffrn_ambient_temperature 180(2)
_diffrn_measured_fraction_theta_full 0.892
_diffrn_measured_fraction_theta_max 0.918
_diffrn_measurement_device_type 'CCD X8 APEXII'
_diffrn_measurement_method 'omega scans'
_diffrn_radiation_type MoK\a
_diffrn_radiation_wavelength 0.71073
_diffrn_reflns_av_R_equivalents 0.1007
_diffrn_reflns_av_unetI/netI 0.1779
_diffrn_reflns_Laue_measured_fraction_full 0.892
_diffrn_reflns_Laue_measured_fraction_max 0.918
_diffrn_reflns_limit_h_max 14
_diffrn_reflns_limit_h_min -14
_diffrn_reflns_limit_k_max 16
_diffrn_reflns_limit_k_min -16
_diffrn_reflns_limit_l_max 16
_diffrn_reflns_limit_l_min -16
_diffrn_reflns_number 13530
_diffrn_reflns_point_group_measured_fraction_full 0.892
_diffrn_reflns_point_group_measured_fraction_max 0.918
_diffrn_reflns_theta_full 25.242
_diffrn_reflns_theta_max 25.000
_diffrn_reflns_theta_min 1.994
_exptl_absorpt_coefficient_mu 0.093
_exptl_absorpt_correction_T_max 1.000
_exptl_absorpt_correction_T_min 0.0703
_exptl_absorpt_correction_type multi-scan
_exptl_absorpt_process_details SADABS
_exptl_crystal_colour colourless
_exptl_crystal_density_diffrn 1.090
_exptl_crystal_description block
_exptl_crystal_F_000 782
_exptl_crystal_size_max 0.340
_exptl_crystal_size_mid 0.290
_exptl_crystal_size_min 0.220
_refine_diff_density_max 0.297
_refine_diff_density_min -0.273
_refine_diff_density_rms 0.062
_refine_ls_extinction_coef 0.008(3)
_refine_ls_extinction_expression Fc^*^=kFc[1+0.001xFc^2^\l^3^/sin(2\q)]^-1/4^
_refine_ls_extinction_method SHELXL
_refine_ls_goodness_of_fit_ref 1.046
_refine_ls_hydrogen_treatment constr
_refine_ls_matrix_type full
_refine_ls_number_parameters 473
_refine_ls_number_reflns 7066
_refine_ls_number_restraints 134
_refine_ls_restrained_S_all 1.044
_refine_ls_R_factor_all 0.2094
_refine_ls_R_factor_gt 0.1141
_refine_ls_shift/su_max 0.024
_refine_ls_shift/su_mean 0.001
_refine_ls_structure_factor_coef Fsqd
_refine_ls_weighting_details 'w=1/[\s^2^(Fo^2^)+(0.1234P)^2^+1.0058P] where P=(Fo^2^+2Fc^2^)/3'
_refine_ls_weighting_scheme calc
_refine_ls_wR_factor_gt 0.2646
_refine_ls_wR_factor_ref 0.3149
_reflns_Friedel_coverage 0.000
_reflns_number_gt 3221
_reflns_number_total 7066
_reflns_threshold_expression 'I > 2\s(I)'
_cod_data_source_file om6b00934_si_002.cif
_cod_data_source_block 11b
_cod_depositor_comments 'Adding full bibliography for 4087009--4087016.cif.'
_cod_database_code 4087013
_shelx_space_group_comment
;
The symmetry employed for this shelxl refinement is uniquely defined
by the following loop, which should always be used as a source of
symmetry information in preference to the above space-group names.
They are only intended as comments.
;
_shelx_estimated_absorpt_t_min 0.969
_shelx_estimated_absorpt_t_max 0.980
_shelxl_version_number 2013-4

loop_
_space_group_symop_operation_xyz
'x, y, z'
'-x, -y, -z'

loop_
_atom_site_label
_atom_site_type_symbol
_atom_site_fract_x
_atom_site_fract_y
_atom_site_fract_z
_atom_site_U_iso_or_equiv
_atom_site_adp_type
_atom_site_occupancy
_atom_site_site_symmetry_order
_atom_site_calc_flag
_atom_site_refinement_flags_posn
_atom_site_refinement_flags_adp
_atom_site_refinement_flags_occupancy
_atom_site_disorder_assembly
_atom_site_disorder_group
Mg1 Mg 0.86490(19) 0.25251(17) 1.12474(16) 0.0521(7) Uani 1 1 d . . . . .
Mg2 Mg 0.65670(19) 0.17099(15) 0.83825(16) 0.0480(6) Uani 1 1 d . . . . .
O1 O 0.7883(4) 0.0299(3) 0.8427(3) 0.0592(13) Uani 1 1 d . . . . .
O2 O 0.9915(4) -0.1279(3) 0.8569(3) 0.0592(13) Uani 1 1 d . . . . .
N1 N 0.9578(4) 0.2904(4) 0.9813(4) 0.0511(14) Uani 1 1 d . . . . .
N2 N 0.9355(5) 0.2532(4) 0.9052(4) 0.0482(14) Uani 1 1 d . . . . .
N3 N 0.7860(4) 0.3195(4) 0.8252(4) 0.0449(13) Uani 1 1 d . . . . .
N4 N 0.7528(5) 0.2796(4) 0.7585(4) 0.0500(14) Uani 1 1 d . . . . .
N5 N 0.6306(4) 0.2257(3) 0.9706(4) 0.0394(13) Uani 1 1 d . . . . .
N6 N 0.7590(4) 0.1954(4) 1.0782(4) 0.0457(13) Uani 1 1 d . . . . .
C1 C 1.0337(6) 0.2350(5) 0.8268(5) 0.0506(17) Uani 1 1 d . . . . .
C2 C 1.1212(6) 0.2594(6) 0.8510(6) 0.069(2) Uani 1 1 d . . . . .
H2 H 1.2000 0.2544 0.8110 0.083 Uiso 1 1 calc R U . . .
C3 C 1.0722(6) 0.2924(6) 0.9443(6) 0.066(2) Uani 1 1 d . . . . .
C4 C 1.0364(7) 0.1983(5) 0.7331(5) 0.067(2) Uani 1 1 d . . . . .
H4A H 0.9904 0.1477 0.7486 0.100 Uiso 1 1 calc R U . . .
H4B H 1.1183 0.1670 0.6971 0.100 Uiso 1 1 calc R U . . .
H4C H 1.0024 0.2563 0.6919 0.100 Uiso 1 1 calc R U . . .
C5 C 1.1258(7) 0.3295(7) 1.0113(6) 0.092(3) Uani 1 1 d . . . . .
H5A H 1.0902 0.4028 1.0185 0.138 Uiso 1 1 calc R U . . .
H5B H 1.2112 0.3173 0.9815 0.138 Uiso 1 1 calc R U . . .
H5C H 1.1100 0.2919 1.0766 0.138 Uiso 1 1 calc R U . . .
C6 C 0.7373(7) 0.3558(6) 0.6889(5) 0.064(2) Uani 1 1 d . . . . .
C7 C 0.7620(6) 0.4409(5) 0.7078(5) 0.063(2) Uani 1 1 d . . . . .
H7 H 0.7589 0.5039 0.6685 0.075 Uiso 1 1 calc R U . . .
C8 C 0.7925(5) 0.4158(5) 0.7958(5) 0.0489(17) Uani 1 1 d . . . . .
C9 C 0.6967(9) 0.3437(7) 0.6036(6) 0.094(3) Uani 1 1 d . . . . .
H9A H 0.6911 0.2734 0.6069 0.141 Uiso 1 1 calc R U . . .
H9B H 0.7535 0.3585 0.5411 0.141 Uiso 1 1 calc R U . . .
H9C H 0.6191 0.3913 0.6071 0.141 Uiso 1 1 calc R U . . .
C10 C 0.8288(6) 0.4770(5) 0.8515(5) 0.061(2) Uani 1 1 d . . . . .
H10A H 0.7942 0.4639 0.9228 0.092 Uiso 1 1 calc R U . . .
H10B H 0.8012 0.5499 0.8322 0.092 Uiso 1 1 calc R U . . .
H10C H 0.9151 0.4577 0.8362 0.092 Uiso 1 1 calc R U . . .
C11 C 0.8174(5) 0.2562(5) 0.9079(5) 0.0458(17) Uani 1 1 d . . . . .
C12 C 0.7324(5) 0.2272(4) 0.9902(4) 0.0424(16) Uani 1 1 d . . . . .
C13 C 0.5157(5) 0.2916(5) 1.0253(5) 0.0439(16) Uani 1 1 d . . . . .
C14 C 0.4594(6) 0.3532(5) 0.9438(5) 0.0560(18) Uani 1 1 d . . . . .
H14A H 0.3870 0.4040 0.9741 0.084 Uiso 1 1 calc R U . . .
H14B H 0.4404 0.3065 0.9098 0.084 Uiso 1 1 calc R U . . .
H14C H 0.5151 0.3879 0.8959 0.084 Uiso 1 1 calc R U . . .
C15 C 0.4288(6) 0.2311(5) 1.0913(5) 0.0599(19) Uani 1 1 d . . . . .
H15A H 0.4551 0.1985 1.1497 0.090 Uiso 1 1 calc R U . . .
H15B H 0.4261 0.1784 1.0538 0.090 Uiso 1 1 calc R U . . .
H15C H 0.3500 0.2777 1.1126 0.090 Uiso 1 1 calc R U . . .
C16 C 0.5277(6) 0.3698(5) 1.0838(5) 0.0597(19) Uani 1 1 d . . . . .
H16A H 0.5560 0.3345 1.1405 0.090 Uiso 1 1 calc R U . . .
H16B H 0.4507 0.4183 1.1076 0.090 Uiso 1 1 calc R U . . .
H16C H 0.5842 0.4068 1.0408 0.090 Uiso 1 1 calc R U . . .
C17 C 0.6814(6) 0.1389(5) 1.1524(5) 0.0540(18) Uani 1 1 d . . . . .
H17A H 0.6444 0.1059 1.1184 0.065 Uiso 1 1 calc R U . . .
H17B H 0.6177 0.1872 1.1972 0.065 Uiso 1 1 calc R U . . .
C18 C 0.7514(7) 0.0571(6) 1.2133(6) 0.072(2) Uani 1 1 d . . . . .
H18A H 0.8172 0.0116 1.1687 0.108 Uiso 1 1 calc R U . . .
H18B H 0.6995 0.0173 1.2588 0.108 Uiso 1 1 calc R U . . .
H18C H 0.7823 0.0902 1.2515 0.108 Uiso 1 1 calc R U . . .
C19 C 0.8088(7) 0.3546(5) 1.2400(5) 0.063(2) Uani 1 1 d . . . . .
C20 C 0.7726(11) 0.4599(7) 1.1893(8) 0.130(4) Uani 1 1 d . . . . .
H20A H 0.7407 0.5110 1.2384 0.195 Uiso 1 1 calc R U . . .
H20B H 0.7121 0.4614 1.1577 0.195 Uiso 1 1 calc R U . . .
H20C H 0.8416 0.4753 1.1388 0.195 Uiso 1 1 calc R U . . .
C21 C 0.8963(9) 0.3583(7) 1.2934(7) 0.103(3) Uani 1 1 d . . . . .
H21A H 0.9698 0.3665 1.2446 0.154 Uiso 1 1 calc R U . . .
H21B H 0.9127 0.2946 1.3350 0.154 Uiso 1 1 calc R U . . .
H21C H 0.8627 0.4162 1.3351 0.154 Uiso 1 1 calc R U . . .
C22 C 0.7008(9) 0.3362(9) 1.3216(7) 0.115(4) Uani 1 1 d . . . . .
H22A H 0.7236 0.2716 1.3602 0.173 Uiso 1 1 calc R U . . .
H22B H 0.6408 0.3326 1.2917 0.173 Uiso 1 1 calc R U . . .
H22C H 0.6685 0.3925 1.3652 0.173 Uiso 1 1 calc R U . . .
C23 C 0.5321(7) 0.1289(5) 0.7823(5) 0.063(2) Uani 1 1 d . . . . .
C24 C 0.4626(7) 0.2150(7) 0.7239(6) 0.090(3) Uani 1 1 d . . . . .
H24A H 0.5178 0.2412 0.6666 0.135 Uiso 1 1 calc R U . . .
H24B H 0.4149 0.2705 0.7668 0.135 Uiso 1 1 calc R U . . .
H24C H 0.4107 0.1883 0.7009 0.135 Uiso 1 1 calc R U . . .
C25 C 0.5882(8) 0.0415(7) 0.7164(8) 0.117(4) Uani 1 1 d . . . . .
H25A H 0.5269 0.0225 0.6990 0.175 Uiso 1 1 calc R U . . .
H25B H 0.6307 -0.0172 0.7514 0.175 Uiso 1 1 calc R U . . .
H25C H 0.6437 0.0625 0.6559 0.175 Uiso 1 1 calc R U . . .
C26 C 0.4390(8) 0.0962(6) 0.8692(6) 0.086(3) Uani 1 1 d . . . . .
H26A H 0.3877 0.0703 0.8448 0.129 Uiso 1 1 calc R U . . .
H26B H 0.3916 0.1550 0.9080 0.129 Uiso 1 1 calc R U . . .
H26C H 0.4773 0.0422 0.9112 0.129 Uiso 1 1 calc R U . . .
C27 C 0.8492(7) -0.0420(6) 0.7686(5) 0.070(2) Uani 1 1 d . . . . .
H27A H 0.8391 -0.0090 0.7037 0.085 Uiso 1 1 calc R U . . .
H27B H 0.8138 -0.1008 0.7852 0.085 Uiso 1 1 calc R U . . .
C28 C 0.9762(7) -0.0793(6) 0.7609(5) 0.073(2) Uani 1 1 d . . . . .
H28A H 1.0152 -0.1292 0.7097 0.088 Uiso 1 1 calc R U . . .
H28B H 1.0132 -0.0214 0.7409 0.088 Uiso 1 1 calc R U . . .
C29 C 0.9282(7) -0.0531(6) 0.9307(6) 0.073(2) Uani 1 1 d . . . . .
H29A H 0.9384 -0.0839 0.9962 0.087 Uiso 1 1 calc R U . . .
H29B H 0.9619 0.0067 0.9126 0.087 Uiso 1 1 calc R U . . .
C30 C 0.8021(7) -0.0193(6) 0.9375(5) 0.071(2) Uani 1 1 d . . . . .
H30A H 0.7678 -0.0788 0.9550 0.086 Uiso 1 1 calc R U . . .
H30B H 0.7604 0.0292 0.9897 0.086 Uiso 1 1 calc R U . . .
C31 C 0.3264(6) 0.2786(7) 0.4521(7) 0.154(5) Uani 1 1 d G U . . .
C32 C 0.2588(9) 0.3405(7) 0.5292(6) 0.150(4) Uani 1 1 d G U . . .
H32 H 0.2946 0.3538 0.5741 0.180 Uiso 1 1 calc R U . . .
C33 C 0.1389(9) 0.3829(5) 0.5406(5) 0.146(4) Uani 1 1 d G U . . .
H33 H 0.0927 0.4251 0.5933 0.175 Uiso 1 1 calc R U . . .
C34 C 0.0865(6) 0.3633(6) 0.4749(7) 0.142(4) Uani 1 1 d G U . . .
H34 H 0.0046 0.3923 0.4826 0.170 Uiso 1 1 calc R U . . .
C35 C 0.1541(8) 0.3015(6) 0.3978(6) 0.145(4) Uani 1 1 d G U . . .
H35 H 0.1183 0.2881 0.3528 0.174 Uiso 1 1 calc R U . . .
C36 C 0.2740(8) 0.2591(6) 0.3864(6) 0.149(4) Uani 1 1 d G U . . .
H36 H 0.3202 0.2168 0.3337 0.179 Uiso 1 1 calc R U . . .
C37 C 0.4487(18) 0.225(2) 0.4489(16) 0.298(11) Uani 1 1 d . U . . .
H37A H 0.4985 0.2380 0.3790 0.447 Uiso 1 1 d . U . . .
H37B H 0.4613 0.1538 0.4653 0.447 Uiso 1 1 d . U . . .
H37C H 0.4736 0.2581 0.4923 0.447 Uiso 1 1 d . U . . .
C38 C 0.8910(15) 0.0780(10) 0.4982(7) 0.149(4) Uani 1 1 d D U . . .
H38 H 0.8209 0.1301 0.4972 0.179 Uiso 1 1 calc R U . . .
C39 C 0.9907(16) 0.0996(11) 0.5123(7) 0.144(4) Uani 1 1 d D U . . .
H39 H 0.9847 0.1684 0.5209 0.173 Uiso 1 1 calc R U . A 1
C40 C 1.098(4) 0.0255(13) 0.5144(15) 0.150(6) Uani 0.5 1 d D U P B 1
C40A C 1.090(5) 0.023(3) 0.515(2) 0.150(6) Uani 0.5 1 d . U P B 2
H40A H 1.1526 0.0422 0.5265 0.180 Uiso 0.5 1 calc . U P C 2
C41 C 1.216(3) 0.0351(19) 0.5284(14) 0.159(6) Uani 0.5 1 d . U P . .
H41A H 1.2733 0.0399 0.4634 0.239 Uiso 0.5 1 calc R U P B 1
H41B H 1.2482 -0.0252 0.5681 0.239 Uiso 0.5 1 calc R U P B 1
H41C H 1.1994 0.0967 0.5625 0.239 Uiso 0.5 1 calc R U P B 1

loop_
_atom_site_aniso_label
_atom_site_aniso_U_11
_atom_site_aniso_U_22
_atom_site_aniso_U_33
_atom_site_aniso_U_23
_atom_site_aniso_U_13
_atom_site_aniso_U_12
Mg1 0.0504(14) 0.0652(15) 0.0521(14) 0.0017(11) -0.0273(12) -0.0216(12)
Mg2 0.0516(14) 0.0502(13) 0.0515(14) -0.0012(11) -0.0261(12) -0.0161(11)
O1 0.074(3) 0.060(3) 0.047(3) -0.003(2) -0.027(3) -0.011(3)
O2 0.056(3) 0.072(3) 0.057(3) -0.003(3) -0.032(3) -0.010(2)
N1 0.038(3) 0.073(4) 0.051(3) -0.004(3) -0.017(3) -0.022(3)
N2 0.039(3) 0.055(3) 0.052(3) -0.001(3) -0.017(3) -0.011(3)
N3 0.042(3) 0.051(3) 0.053(3) 0.006(3) -0.025(3) -0.021(3)
N4 0.051(3) 0.058(3) 0.049(3) 0.003(3) -0.022(3) -0.022(3)
N5 0.031(3) 0.043(3) 0.047(3) -0.003(3) -0.014(3) -0.010(2)
N6 0.043(3) 0.055(3) 0.045(3) 0.003(3) -0.019(3) -0.018(3)
C1 0.025(4) 0.063(4) 0.051(4) -0.005(4) -0.002(4) -0.001(3)
C2 0.030(4) 0.104(6) 0.068(6) -0.001(5) -0.009(5) -0.018(4)
C3 0.038(5) 0.087(5) 0.079(6) 0.000(5) -0.025(5) -0.019(4)
C4 0.067(5) 0.064(5) 0.063(5) 0.000(4) -0.016(5) -0.013(4)
C5 0.086(6) 0.122(7) 0.108(7) 0.020(6) -0.063(6) -0.064(6)
C6 0.071(5) 0.078(5) 0.058(5) 0.012(4) -0.037(4) -0.030(4)
C7 0.082(5) 0.059(4) 0.061(5) 0.017(4) -0.037(5) -0.032(4)
C8 0.040(4) 0.055(4) 0.056(4) 0.003(3) -0.018(4) -0.018(3)
C9 0.141(8) 0.118(7) 0.063(5) 0.023(5) -0.059(6) -0.076(6)
C10 0.065(5) 0.058(4) 0.070(5) 0.005(4) -0.027(4) -0.027(4)
C11 0.038(4) 0.059(4) 0.050(4) 0.006(3) -0.025(4) -0.018(3)
C12 0.037(4) 0.051(4) 0.043(4) -0.002(3) -0.016(3) -0.013(3)
C13 0.030(4) 0.052(4) 0.051(4) -0.005(3) -0.013(3) -0.009(3)
C14 0.055(4) 0.054(4) 0.068(5) -0.007(4) -0.030(4) -0.012(3)
C15 0.041(4) 0.066(5) 0.074(5) -0.007(4) -0.017(4) -0.014(4)
C16 0.058(5) 0.061(4) 0.070(5) -0.016(4) -0.031(4) -0.010(4)
C17 0.058(4) 0.063(4) 0.055(4) 0.002(4) -0.030(4) -0.025(4)
C18 0.075(5) 0.082(5) 0.071(5) 0.025(4) -0.039(5) -0.035(4)
C19 0.070(5) 0.065(5) 0.069(5) -0.010(4) -0.042(5) -0.013(4)
C20 0.206(13) 0.080(7) 0.125(9) -0.021(6) -0.110(10) 0.008(7)
C21 0.117(8) 0.127(8) 0.099(7) -0.010(6) -0.060(7) -0.052(6)
C22 0.093(7) 0.173(10) 0.097(7) -0.055(7) -0.018(7) -0.047(7)
C23 0.068(5) 0.065(5) 0.068(5) -0.005(4) -0.029(5) -0.024(4)
C24 0.079(6) 0.131(7) 0.081(6) 0.017(6) -0.043(5) -0.050(6)
C25 0.090(7) 0.137(8) 0.155(10) -0.072(8) -0.061(7) -0.015(6)
C26 0.110(7) 0.094(6) 0.089(6) 0.020(5) -0.054(6) -0.064(6)
C27 0.073(6) 0.083(6) 0.055(5) -0.011(4) -0.031(5) -0.004(5)
C28 0.078(6) 0.085(6) 0.053(5) -0.004(4) -0.030(5) -0.003(5)
C29 0.089(6) 0.084(6) 0.060(5) -0.016(4) -0.044(5) -0.013(5)
C30 0.083(6) 0.068(5) 0.054(5) -0.001(4) -0.020(5) -0.006(4)
C31 0.125(8) 0.226(12) 0.131(9) 0.005(8) -0.052(7) -0.069(7)
C32 0.159(8) 0.195(11) 0.113(8) 0.031(7) -0.047(7) -0.086(7)
C33 0.170(9) 0.125(8) 0.149(9) 0.053(6) -0.050(7) -0.076(7)
C34 0.161(9) 0.101(8) 0.178(10) 0.059(6) -0.066(7) -0.073(6)
C35 0.150(8) 0.138(10) 0.182(10) 0.036(7) -0.085(8) -0.074(7)
C36 0.159(8) 0.174(10) 0.135(8) 0.022(7) -0.066(7) -0.068(7)
C37 0.160(10) 0.49(3) 0.219(18) -0.047(18) -0.071(11) -0.022(12)
C38 0.267(13) 0.135(9) 0.052(5) -0.009(6) -0.011(7) -0.099(8)
C39 0.266(14) 0.128(9) 0.052(5) 0.002(6) -0.009(7) -0.115(8)
C40 0.265(14) 0.152(12) 0.049(9) 0.001(9) -0.013(8) -0.116(9)
C40A 0.265(14) 0.150(12) 0.050(9) 0.004(9) -0.012(8) -0.116(9)
C41 0.264(15) 0.166(13) 0.061(9) -0.006(10) -0.013(9) -0.113(10)

loop_
_atom_type_symbol
_atom_type_description
_atom_type_scat_dispersion_real
_atom_type_scat_dispersion_imag
_atom_type_scat_source
C C 0.0033 0.0016 'International Tables Vol C Tables 4.2.6.8 and 6.1.1.4'
H H 0.0000 0.0000 'International Tables Vol C Tables 4.2.6.8 and 6.1.1.4'
N N 0.0061 0.0033 'International Tables Vol C Tables 4.2.6.8 and 6.1.1.4'
O O 0.0106 0.0060 'International Tables Vol C Tables 4.2.6.8 and 6.1.1.4'
Mg Mg 0.0486 0.0363 'International Tables Vol C Tables 4.2.6.8 and 6.1.1.4'

loop_
_geom_angle_atom_site_label_1
_geom_angle_atom_site_label_2
_geom_angle_atom_site_label_3
_geom_angle
_geom_angle_site_symmetry_1
_geom_angle_site_symmetry_3
N6 Mg1 N1 93.0(2) . .
N6 Mg1 O2 106.7(2) . 2_757
N1 Mg1 O2 92.0(2) . 2_757
N6 Mg1 C19 126.0(3) . .
N1 Mg1 C19 121.8(3) . .
O2 Mg1 C19 111.3(2) 2_757 .
N5 Mg2 O1 102.45(18) . .
N5 Mg2 N4 92.0(2) . .
O1 Mg2 N4 104.9(2) . .
N5 Mg2 C23 129.4(3) . .
O1 Mg2 C23 102.7(2) . .
N4 Mg2 C23 122.3(2) . .
C27 O1 C30 108.8(5) . .
C27 O1 Mg2 129.8(4) . .
C30 O1 Mg2 119.4(4) . .
C29 O2 C28 107.9(5) . .
C29 O2 Mg1 122.5(4) . 2_757
C28 O2 Mg1 124.6(4) . 2_757
C3 N1 N2 103.6(6) . .
C3 N1 Mg1 129.7(4) . .
N2 N1 Mg1 116.2(3) . .
C1 N2 N1 110.3(5) . .
C1 N2 C11 127.4(5) . .
N1 N2 C11 121.1(6) . .
C8 N3 N4 111.1(4) . .
C8 N3 C11 128.3(5) . .
N4 N3 C11 120.4(4) . .
C6 N4 N3 104.7(5) . .
C6 N4 Mg2 134.7(4) . .
N3 N4 Mg2 108.3(3) . .
C12 N5 C13 119.0(5) . .
C12 N5 Mg2 114.6(4) . .
C13 N5 Mg2 123.1(3) . .
C12 N6 C17 116.4(5) . .
C12 N6 Mg1 123.5(4) . .
C17 N6 Mg1 118.0(4) . .
N2 C1 C2 107.5(6) . .
N2 C1 C4 123.0(6) . .
C2 C1 C4 129.5(7) . .
C3 C2 C1 106.2(6) . .
N1 C3 C2 112.4(6) . .
N1 C3 C5 116.9(7) . .
C2 C3 C5 130.8(6) . .
N4 C6 C7 111.4(6) . .
N4 C6 C9 121.1(6) . .
C7 C6 C9 127.5(7) . .
C6 C7 C8 106.0(6) . .
N3 C8 C7 106.8(6) . .
N3 C8 C10 123.1(5) . .
C7 C8 C10 130.1(6) . .
C12 C11 N3 121.8(5) . .
C12 C11 N2 125.8(5) . .
N3 C11 N2 110.3(5) . .
N6 C12 N5 125.9(5) . .
N6 C12 C11 119.4(5) . .
N5 C12 C11 114.5(5) . .
N5 C13 C16 114.0(5) . .
N5 C13 C15 113.6(5) . .
C16 C13 C15 110.7(6) . .
N5 C13 C14 104.9(5) . .
C16 C13 C14 106.6(5) . .
C15 C13 C14 106.4(5) . .
N6 C17 C18 110.8(5) . .
C20 C19 C21 107.4(6) . .
C20 C19 C22 107.7(8) . .
C21 C19 C22 105.5(6) . .
C20 C19 Mg1 104.5(5) . .
C21 C19 Mg1 119.1(6) . .
C22 C19 Mg1 112.2(5) . .
C25 C23 C26 107.2(7) . .
C25 C23 C24 105.9(7) . .
C26 C23 C24 104.9(6) . .
C25 C23 Mg2 113.6(5) . .
C26 C23 Mg2 108.9(5) . .
C24 C23 Mg2 115.7(5) . .
O1 C27 C28 112.0(6) . .
O2 C28 C27 109.4(6) . .
C30 C29 O2 111.2(6) . .
O1 C30 C29 108.8(6) . .
C32 C31 C36 120.0 . .
C32 C31 C37 118.9(11) . .
C36 C31 C37 120.6(12) . .
C33 C32 C31 120.0 . .
C32 C33 C34 120.0 . .
C33 C34 C35 120.0 . .
C36 C35 C34 120.0 . .
C35 C36 C31 120.0 . .
C40 C38 C39 116.8(18) 2_756 .
C40A C38 C39 113(3) 2_756 .
C40A C39 C38 121(3) . .
C40 C39 C38 125(2) . .
C39 C40 C38 119(3) . 2_756
C39 C40 C41 132(2) . .
C38 C40 C41 110(2) 2_756 .
C39 C40A C38 126(5) . 2_756
C39 C40A C41 127(4) . .
C38 C40A C41 106(3) 2_756 .

loop_
_geom_bond_atom_site_label_1
_geom_bond_atom_site_label_2
_geom_bond_distance
_geom_bond_site_symmetry_2
Mg1 N6 2.021(5) .
Mg1 N1 2.073(6) .
Mg1 O2 2.121(5) 2_757
Mg1 C19 2.145(7) .
Mg2 N5 2.039(5) .
Mg2 O1 2.137(5) .
Mg2 N4 2.139(5) .
Mg2 C23 2.188(7) .
O1 C27 1.433(8) .
O1 C30 1.446(7) .
O2 C29 1.459(8) .
O2 C28 1.465(7) .
O2 Mg1 2.121(5) 2_757
N1 C3 1.352(8) .
N1 N2 1.401(6) .
N2 C1 1.358(8) .
N2 C11 1.436(7) .
N3 C8 1.338(7) .
N3 N4 1.385(6) .
N3 C11 1.432(7) .
N4 C6 1.333(7) .
N5 C12 1.378(6) .
N5 C13 1.489(8) .
N6 C12 1.368(7) .
N6 C17 1.474(8) .
C1 C2 1.374(8) .
C1 C4 1.489(9) .
C2 C3 1.365(10) .
C3 C5 1.536(9) .
C6 C7 1.376(9) .
C6 C9 1.501(8) .
C7 C8 1.384(8) .
C8 C10 1.482(8) .
C11 C12 1.399(8) .
C13 C16 1.525(8) .
C13 C15 1.538(8) .
C13 C14 1.547(8) .
C17 C18 1.532(8) .
C19 C20 1.514(10) .
C19 C21 1.520(9) .
C19 C22 1.525(12) .
C23 C25 1.504(11) .
C23 C26 1.512(10) .
C23 C24 1.536(10) .
C27 C28 1.474(10) .
C29 C30 1.465(10) .
C31 C32 1.3900 .
C31 C36 1.3900 .
C31 C37 1.46(2) .
C32 C33 1.3900 .
C33 C34 1.3900 .
C34 C35 1.3900 .
C35 C36 1.3900 .
C38 C40 1.42(2) 2_756
C38 C40A 1.37(4) 2_756
C38 C39 1.427(18) .
C39 C40A 1.37(5) .
C39 C40 1.42(2) .
C40 C38 1.42(2) 2_756
C40 C41 1.57(6) .
C40A C38 1.37(4) 2_756
C40A C41 1.68(7) .
